data_1534343
loop_
_publ_author_name
'Bystroem, A.'
'Baecklund, S.'
'Wilhelmi, K.A.'

_publ_section_title
;
 The crystal structure of Na Sb F4
;
_journal_name_full 'Arkiv foer Kemi'
_journal_page_first 77
_journal_page_last 87
_journal_volume 6
_journal_year 1953
_chemical_formula_sum 'F4 Na Sb'
_chemical_name_systematic 'Na Sb F4'
_space_group_IT_number 14
_symmetry_space_group_name_Hall '-P 2ybc'
_symmetry_space_group_name_H-M 'P 1 21/c 1'
_cell_angle_alpha 90
_cell_angle_beta 94.1
_cell_angle_gamma 90
_cell_formula_units_Z 4
_cell_length_a 8.06
_cell_length_b 5.52
_cell_length_c 8.56
_cell_volume 379.870
_citation_journal_id_ASTM ARKEAD
_cod_data_source_file Bystroem_ARKEAD_1953_243.cif
_cod_data_source_block F4Na1Sb1
_cod_original_cell_volume 379.8701
_cod_original_formula_sum 'F4 Na1 Sb1'
_cod_database_code 1534343

loop_
_symmetry_equiv_pos_as_xyz
x,y,z
-x,y+1/2,-z+1/2
-x,-y,-z
x,-y-1/2,z-1/2

loop_
_atom_site_label
_atom_site_type_symbol
_atom_site_fract_x
_atom_site_fract_y
_atom_site_fract_z
_atom_site_occupancy
_atom_site_U_iso_or_equiv
Na1 Na+1 0.139 -0.292 -0.153 1 0.0
Sb1 Sb+3 0.331 0.286 0.14 1 0.0
F1 F-1 0.389 -0.042 0.278 1 0.0
F2 F-1 0.167 -0.431 0.083 1 0.0
F4 F-1 0.306 0.042 -0.153 1 0.0
F3 F-1 0.125 0.125 0.181 1 0.0
